data_2238904
loop_
_publ_author_name
'Hill, Tania N.'
'Patel, Naadiya'

_publ_section_title
;
 Methyl 2-amino-4,5-dimethoxybenzoate
;
_journal_coeditor_code NG5347
_journal_issue 12
_journal_name_full 'Acta Crystallographica Section E'
_journal_page_first o1779
_journal_paper_doi 10.1107/S1600536813030894
_journal_volume 69
_journal_year 2013
_chemical_formula_iupac 'C10 H13 N O4'
_chemical_formula_moiety 'C10 H13 N O4'
_chemical_formula_sum 'C10 H13 N O4'
_chemical_formula_weight 211.21
_chemical_name_systematic
;
Methyl 2-amino-4,5-dimethoxybenzoate
;
_space_group_IT_number 14
_symmetry_cell_setting monoclinic
_symmetry_space_group_name_Hall '-P 2ybc'
_symmetry_space_group_name_H-M 'P 1 21/c 1'
_audit_creation_method 'WinGX routine CIF_UPDATE'
_cell_angle_alpha 90
_cell_angle_beta 121.741(2)
_cell_angle_gamma 90
_cell_formula_units_Z 4
_cell_length_a 11.1933(4)
_cell_length_b 7.7564(3)
_cell_length_c 13.7728(5)
_cell_measurement_reflns_used 3834
_cell_measurement_temperature 173(2)
_cell_measurement_theta_max 28.31
_cell_measurement_theta_min 2.97
_cell_volume 1016.91(7)
_computing_cell_refinement 'SAINT-Plus (Bruker, 2004)'
_computing_data_collection 'APEX2 (Bruker, 2005)'
_computing_data_reduction 'SAINT-Plus and XPREP (Bruker, 2004)'
_computing_molecular_graphics 'DIAMOND (Brandenburg & Putz, 2005)'
_computing_publication_material 'WinGX (Farrugia, 2012)'
_computing_structure_refinement 'SHELXL97 (Sheldrick, 2008)'
_computing_structure_solution 'SHELXS97 (Sheldrick, 2008)'
_diffrn_ambient_temperature 173(2)
_diffrn_detector_area_resol_mean 512
_diffrn_measured_fraction_theta_full 1
_diffrn_measured_fraction_theta_max 1
_diffrn_measurement_device_type 'Bruker APEXII CCD area-detector'
_diffrn_measurement_method '\w scans'
_diffrn_radiation_monochromator graphite
_diffrn_radiation_source 'fine-focus sealed tube'
_diffrn_radiation_type MoK\a
_diffrn_radiation_wavelength 0.71073
_diffrn_reflns_av_R_equivalents 0.0348
_diffrn_reflns_limit_h_max 14
_diffrn_reflns_limit_h_min -14
_diffrn_reflns_limit_k_max 10
_diffrn_reflns_limit_k_min -10
_diffrn_reflns_limit_l_max 18
_diffrn_reflns_limit_l_min -18
_diffrn_reflns_number 9994
_diffrn_reflns_theta_full 28.33
_diffrn_reflns_theta_max 28.33
_diffrn_reflns_theta_min 2.14
_exptl_absorpt_coefficient_mu 0.107
_exptl_absorpt_correction_T_max 0.9737
_exptl_absorpt_correction_T_min 0.9483
_exptl_absorpt_correction_type multi-scan
_exptl_absorpt_process_details '(SADABS; Bruker, 2004)'
_exptl_crystal_colour yellow
_exptl_crystal_density_diffrn 1.38
_exptl_crystal_density_method 'not measured'
_exptl_crystal_description cuboid
_exptl_crystal_F_000 448
_exptl_crystal_size_max 0.5
_exptl_crystal_size_mid 0.29
_exptl_crystal_size_min 0.25
_refine_diff_density_max 0.27
_refine_diff_density_min -0.25
_refine_ls_extinction_method none
_refine_ls_goodness_of_fit_ref 1.051
_refine_ls_hydrogen_treatment mixed
_refine_ls_matrix_type full
_refine_ls_number_parameters 147
_refine_ls_number_reflns 2543
_refine_ls_number_restraints 0
_refine_ls_restrained_S_all 1.051
_refine_ls_R_factor_gt 0.038
_refine_ls_shift/su_max 0
_refine_ls_structure_factor_coef Fsqd
_refine_ls_weighting_details 'calc w=1/[\s^2^(Fo^2^)+(0.0501P)^2^+0.2646P] where P=(Fo^2^+2Fc^2^)/3'
_refine_ls_weighting_scheme calc
_refine_ls_wR_factor_ref 0.1089
_reflns_number_gt 2080
_reflns_number_total 2543
_reflns_threshold_expression I>2\s(I)
_cod_data_source_file ng5347.cif
_cod_data_source_block I
_cod_original_sg_symbol_H-M 'P 21/c'
_cod_database_code 2238904

loop_
_symmetry_equiv_pos_as_xyz
'x, y, z'
'-x, y+1/2, -z+1/2'
'-x, -y, -z'
'x, -y-1/2, z-1/2'

loop_
_atom_site_type_symbol
_atom_site_label
_atom_site_fract_x
_atom_site_fract_y
_atom_site_fract_z
_atom_site_U_iso_or_equiv
_atom_site_adp_type
_atom_site_calc_flag
_atom_site_refinement_flags
_atom_site_occupancy
C C1 0.19769(12) 0.09141(14) -0.01177(10) 0.0237(2) Uani d . 1
C C2 0.16865(12) 0.16680(14) -0.11496(10) 0.0243(2) Uani d . 1
C C3 0.22538(12) 0.33134(15) -0.11104(10) 0.0250(2) Uani d . 1
H H3 0.2062 0.3839 -0.1801 0.03 Uiso calc R 1
C C4 0.30761(12) 0.41704(14) -0.00949(10) 0.0239(2) Uani d . 1
C C5 0.33814(12) 0.34050(14) 0.09484(9) 0.0234(2) Uani d . 1
C C6 0.28295(12) 0.18137(14) 0.09202(9) 0.0235(2) Uani d . 1
H H6 0.3024 0.1301 0.1615 0.028 Uiso calc R 1
C C7 0.13820(12) -0.07648(14) -0.01151(10) 0.0256(2) Uani d . 1
C C8 0.13103(15) -0.30520(15) 0.09811(12) 0.0340(3) Uani d . 1
H H8A 0.0291 -0.3006 0.064 0.051 Uiso calc R 1
H H8B 0.1763 -0.3421 0.1779 0.051 Uiso calc R 1
H H8C 0.1531 -0.3875 0.0558 0.051 Uiso calc R 1
C C9 0.33489(15) 0.66056(17) -0.10146(11) 0.0345(3) Uani d . 1
H H9A 0.3706 0.591 -0.1402 0.052 Uiso calc R 1
H H9B 0.3805 0.7738 -0.0826 0.052 Uiso calc R 1
H H9C 0.2331 0.6751 -0.1518 0.052 Uiso calc R 1
C C10 0.44564(14) 0.36738(17) 0.29532(10) 0.0328(3) Uani d . 1
H H10A 0.3554 0.3526 0.29 0.049 Uiso calc R 1
H H10B 0.5049 0.4467 0.3579 0.049 Uiso calc R 1
H H10C 0.4927 0.2554 0.31 0.049 Uiso calc R 1
N N1 0.09141(12) 0.08643(15) -0.21889(9) 0.0326(3) Uani d . 1
O O1 0.05611(10) -0.15847(12) -0.09659(8) 0.0376(2) Uani d . 1
O O2 0.18202(10) -0.13617(11) 0.09315(7) 0.0324(2) Uani d . 1
O O3 0.36486(9) 0.57535(10) 0.00121(7) 0.0293(2) Uani d . 1
O O4 0.42222(9) 0.43624(10) 0.19078(7) 0.0279(2) Uani d . 1
H H1B 0.0560(16) 0.1496(19) -0.2812(14) 0.037(4) Uiso d . 1
H H1A 0.0410(18) -0.007(3) -0.2225(15) 0.056(5) Uiso d . 1

loop_
_atom_site_aniso_label
_atom_site_aniso_U_11
_atom_site_aniso_U_22
_atom_site_aniso_U_33
_atom_site_aniso_U_12
_atom_site_aniso_U_13
_atom_site_aniso_U_23
C1 0.0235(5) 0.0231(5) 0.0239(5) 0.0032(4) 0.0121(4) -0.0001(4)
C2 0.0221(5) 0.0261(5) 0.0232(5) 0.0050(4) 0.0110(4) -0.0010(4)
C3 0.0261(6) 0.0278(6) 0.0223(5) 0.0056(4) 0.0137(5) 0.0038(4)
C4 0.0248(6) 0.0229(5) 0.0268(5) 0.0033(4) 0.0155(5) 0.0024(4)
C5 0.0236(5) 0.0249(5) 0.0219(5) 0.0017(4) 0.0121(4) -0.0004(4)
C6 0.0255(6) 0.0237(5) 0.0216(5) 0.0021(4) 0.0127(4) 0.0011(4)
C7 0.0250(6) 0.0246(5) 0.0272(6) 0.0032(4) 0.0137(5) -0.0011(4)
C8 0.0438(8) 0.0221(5) 0.0417(7) -0.0015(5) 0.0263(6) 0.0015(5)
C9 0.0402(7) 0.0328(6) 0.0336(6) 0.0003(5) 0.0214(6) 0.0092(5)
C10 0.0398(7) 0.0348(6) 0.0218(6) -0.0095(5) 0.0148(5) -0.0019(5)
N1 0.0371(6) 0.0324(6) 0.0211(5) -0.0008(5) 0.0102(5) -0.0008(4)
O1 0.0411(5) 0.0323(5) 0.0305(5) -0.0088(4) 0.0127(4) -0.0055(4)
O2 0.0431(5) 0.0241(4) 0.0295(4) -0.0050(4) 0.0188(4) -0.0004(3)
O3 0.0363(5) 0.0258(4) 0.0271(4) -0.0031(3) 0.0176(4) 0.0029(3)
O4 0.0341(5) 0.0271(4) 0.0215(4) -0.0063(3) 0.0140(4) -0.0018(3)

loop_
_atom_type_symbol
_atom_type_description
_atom_type_scat_dispersion_real
_atom_type_scat_dispersion_imag
_atom_type_scat_source
C C 0.0033 0.0016 'International Tables Vol C Tables 4.2.6.8 and 6.1.1.4'
H H 0 0 'International Tables Vol C Tables 4.2.6.8 and 6.1.1.4'
N N 0.0061 0.0033 'International Tables Vol C Tables 4.2.6.8 and 6.1.1.4'
O O 0.0106 0.006 'International Tables Vol C Tables 4.2.6.8 and 6.1.1.4'

loop_
_geom_angle_atom_site_label_1
_geom_angle_atom_site_label_2
_geom_angle_atom_site_label_3
_geom_angle
C2 C1 C6 119.31(10)
C2 C1 C7 120.56(10)
C6 C1 C7 120.12(10)
N1 C2 C1 123.27(11)
N1 C2 C3 118.28(10)
C1 C2 C3 118.42(10)
C4 C3 C2 121.47(10)
C4 C3 H3 119.3
C2 C3 H3 119.3
O3 C4 C3 124.97(10)
O3 C4 C5 114.83(10)
C3 C4 C5 120.20(10)
O4 C5 C6 125.87(10)
O4 C5 C4 115.28(10)
C6 C5 C4 118.85(10)
C5 C6 C1 121.75(10)
C5 C6 H6 119.1
C1 C6 H6 119.1
O1 C7 O2 121.23(11)
O1 C7 C1 125.11(11)
O2 C7 C1 113.66(10)
O2 C8 H8A 109.5
O2 C8 H8B 109.5
H8A C8 H8B 109.5
O2 C8 H8C 109.5
H8A C8 H8C 109.5
H8B C8 H8C 109.5
O3 C9 H9A 109.5
O3 C9 H9B 109.5
H9A C9 H9B 109.5
O3 C9 H9C 109.5
H9A C9 H9C 109.5
H9B C9 H9C 109.5
O4 C10 H10A 109.5
O4 C10 H10B 109.5
H10A C10 H10B 109.5
O4 C10 H10C 109.5
H10A C10 H10C 109.5
H10B C10 H10C 109.5
C2 N1 H1B 118.5(10)
C2 N1 H1A 117.0(12)
H1B N1 H1A 116.4(15)
C7 O2 C8 115.77(9)
C4 O3 C9 117.30(9)
C5 O4 C10 116.08(9)

loop_
_geom_bond_atom_site_label_1
_geom_bond_atom_site_label_2
_geom_bond_distance
C1 C2 1.4077(15)
C1 C6 1.4162(15)
C1 C7 1.4634(16)
C2 N1 1.3722(15)
C2 C3 1.4138(16)
C3 C4 1.3751(16)
C3 H3 0.95
C4 O3 1.3568(13)
C4 C5 1.4203(15)
C5 O4 1.3692(13)
C5 C6 1.3716(15)
C6 H6 0.95
C7 O1 1.2202(14)
C7 O2 1.3374(14)
C8 O2 1.4458(14)
C8 H8A 0.98
C8 H8B 0.98
C8 H8C 0.98
C9 O3 1.4317(14)
C9 H9A 0.98
C9 H9B 0.98
C9 H9C 0.98
C10 O4 1.4247(14)
C10 H10A 0.98
C10 H10B 0.98
C10 H10C 0.98
N1 H1B 0.881(16)
N1 H1A 0.90(2)

loop_
_geom_hbond_atom_site_label_D
_geom_hbond_atom_site_label_H
_geom_hbond_atom_site_label_A
_geom_hbond_site_symmetry_A
_geom_hbond_distance_DH
_geom_hbond_distance_HA
_geom_hbond_distance_DA
_geom_hbond_angle_DHA
C6 H6 O2 . 0.95 2.37 2.7131(14) 100.5
N1 H1A O1 . 0.90(2) 2.03(2) 2.702(2) 131(2)
N1 H1B O1 2_554 0.88(2) 2.10(2) 2.9470(10) 162.0(10)

loop_
_geom_torsion_atom_site_label_1
_geom_torsion_atom_site_label_2
_geom_torsion_atom_site_label_3
_geom_torsion_atom_site_label_4
_geom_torsion
C6 C1 C2 N1 177.57(11)
C7 C1 C2 N1 -3.72(17)
C6 C1 C2 C3 -0.46(16)
C7 C1 C2 C3 178.25(10)
N1 C2 C3 C4 -177.87(11)
C1 C2 C3 C4 0.26(16)
C2 C3 C4 O3 -179.49(10)
C2 C3 C4 C5 0.33(17)
O3 C4 C5 O4 -0.88(14)
C3 C4 C5 O4 179.28(10)
O3 C4 C5 C6 179.10(10)
C3 C4 C5 C6 -0.73(17)
O4 C5 C6 C1 -179.48(10)
C4 C5 C6 C1 0.54(17)
C2 C1 C6 C5 0.06(17)
C7 C1 C6 C5 -178.65(10)
C2 C1 C7 O1 -3.96(18)
C6 C1 C7 O1 174.73(11)
C2 C1 C7 O2 176.09(10)
C6 C1 C7 O2 -5.22(15)
O1 C7 O2 C8 2.67(16)
C1 C7 O2 C8 -177.38(10)
C3 C4 O3 C9 1.26(16)
C5 C4 O3 C9 -178.57(10)
C6 C5 O4 C10 -4.40(16)
C4 C5 O4 C10 175.59(10)
